data_2001022
loop_
_publ_author_name
'Berg, J.-E.'
'Wahlberg, I.'

_publ_section_title
;
 Structure of a benzoyl derivative of an epidioxy-containing tobacco
 cembranoid
;
_journal_issue 3
_journal_name_full 'Acta Crystallographica Section C'
_journal_page_first 564
_journal_page_last 566
_journal_paper_doi 10.1107/S0108270191010363
_journal_volume 48
_journal_year 1992
_chemical_formula_sum 'C27 H36 O6'
_chemical_formula_weight 456.58
_symmetry_cell_setting orthorhombic
_symmetry_space_group_name_Hall 'P 2ac 2ab'
_symmetry_space_group_name_H-M 'P 21 21 21'
_cell_angle_alpha 90
_cell_angle_beta 90
_cell_angle_gamma 90
_cell_formula_units_Z 4
_cell_length_a 9.131(2)
_cell_length_b 11.629(9)
_cell_length_c 25.203(7)
_cell_volume 2676(2)
_diffrn_radiation_type Cu
_diffrn_radiation_wavelength 1.5418
_exptl_absorpt_coefficient_mu 0.606
_exptl_crystal_density_diffrn 1.133
_exptl_crystal_F_000 984
_cod_data_source_file ab0226.cif
_cod_data_source_block ab0226a
_cod_depositor_comments
;
 Marking atoms 'C(15A)', 'C(16A)', 'C(17A)' and 'C(15B)', 'C(16B)', 'C(17B)'
 as belonging to disorder group '1' and '2' with the occupancies of 0.327
 and 0.673 respectively after consulting the original publication.

 Antanas Vaitkus,
 2017-08-07
;
_cod_original_cell_volume 2676.1(2)
_cod_database_code 2001022

loop_
_atom_site_label
_atom_site_fract_x
_atom_site_fract_y
_atom_site_fract_z
_atom_site_U_iso_or_equiv
_atom_site_occupancy
_atom_site_disorder_group
C(1) -.2935(8) -.6276(6) -.3478(2) .069(2) 1 .
C(2) -.1866(6) -.5433(5) -.3238(3) .0570(17) 1 .
C(3) -.0551(7) -.5648(5) -.3066(2) .0550(17) 1 .
C(4) .0530(6) -.4781(5) -.2852(3) .0577(19) 1 .
C(5) .1107(6) -.5102(5) -.2288(3) .0577(19) 1 .
C(6) -.0008(6) -.5435(5) -.1852(2) .0523(17) 1 .
C(7) -.1271(7) -.4597(5) -.1774(2) .0517(17) 1 .
C(8) -.2257(8) -.4824(5) -.1280(3) .0600(19) 1 .
C(9) -.3814(8) -.4403(6) -.1374(3) .066(2) 1 .
C(10) -.4616(7) -.5141(5) -.1784(3) .065(2) 1 .
C(11) -.4395(7) -.6429(5) -.1692(3) .0603(19) 1 .
C(12) -.4835(7) -.7130(5) -.2151(3) .0620(19) 1 .
C(13) -.3799(8) -.7195(6) -.2619(3) .072(3) 1 .
C(14) -.4222(7) -.6420(7) -.3100(3) .071(2) 1 .
C(15A) -.350(3) -.571(2) -.4002(7) .0106(2) 0.327 1
C(16A) -.469(3) -.643(3) -.4276(13) .106(2) 0.327 1
C(17A) -.204(3) -.585(3) -.4312(13) .106(2) 0.327 1
C(15B) -.3334(16) -.5944(11) -.4057(4) .106(2) 0.673 2
C(16B) -.4110(17) -.6881(13) -.4377(6) .106(2) 0.673 2
C(17B) -.4332(15) -.4881(11) -.4087(6) .106(2) 0.673 2
C(18) .1828(7) -.4684(7) -.3223(3) .073(2) 1 .
C(19) -.1613(11) -.4248(8) -.0771(3) .097(3) 1 .
C(20) -.6130(8) -.7655(7) -.2162(4) .084(3) 1 .
C(21) .1211(6) -.6425(6) -.1128(2) .0513(19) 1 .
C(22) .2101(7) -.6250(6) -.0646(2) .0583(19) 1 .
C(23) .2394(11) -.7169(8) -.0321(3) .100(3) 1 .
C(24) .3252(14) -.7063(14) .0130(4) .145(7) 1 .
C(25) .3797(12) -.5958(11) .0263(3) .108(4) 1 .
C(26) .3490(12) -.5071(11) -.0053(4) .124(5) 1 .
C(27) .2639(9) -.5193(7) -.0512(3) .081(3) 1 .
O(1) -.0127(5) -.3666(3) -.2791(2) .0610(14) 1 .
O(2) .0900(5) -.5443(3) -.1361(2) .0623(14) 1 .
O(3) -.0817(6) -.3437(3) -.1756(2) .0780(18) 1 .
O(4) -.2308(5) -.6017(4) -.1150(2) .0673(14) 1 .
O(5) -.2832(5) -.6655(3) -.1616(2) .0620(14) 1 .
O(6) .0855(5) -.7369(3) -.1296(2) .0607(14) 1 .
H(1) -.2446(8) -.7116(6) -.3522(2) ? 1 .
H(2) -.2235(6) -.4554(5) -.3205(3) ? 1 .
H(3) -.0197(7) -.6533(5) -.3077(2) ? 1 .
H(5A) .1712(6) -.4369(5) -.2142(3) ? 1 .
H(5B) .1841(6) -.5823(5) -.2335(3) ? 1 .
H(6) -.0536(6) -.6235(5) -.1956(2) ? 1 .
H(7) -.1922(7) -.4755(5) -.2124(2) ? 1 .
H(9A) -.4407(8) -.4435(6) -.1004(3) ? 1 .
H(9B) -.3774(8) -.3526(6) -.1515(3) ? 1 .
H(10A) -.4212(7) -.4925(5) -.2174(3) ? 1 .
H(10B) -.5773(7) -.4952(5) -.1762(3) ? 1 .
H(11) -.5060(7) -.6654(5) -.1353(3) ? 1 .
H(13A) -.2724(8) -.6941(6) -.2484(3) ? 1 .
H(13B) -.3766(8) -.8076(6) -.2754(3) ? 1 .
H(14A) -.4552(7) -.5585(7) -.2955(3) ? 1 .
H(14B) -.5123(7) -.6812(7) -.3311(3) ? 1 .
H(18A) .2343(7) -.5519(7) -.3244(3) ? 1 .
H(18B) .2619(7) -.4055(7) -.3091(3) ? 1 .
H(18C) .1422(7) -.4446(7) -.3610(3) ? 1 .
H(19A) -.1599(11) -.3329(8) -.0833(3) ? 1 .
H(19B) -.0542(11) -.4532(8) -.0646(3) ? 1 .
H(19C) -.2408(11) -.4457(8) -.0469(3) ? 1 .
H(20A) -.673(6) -.756(5) -.184(2) ? 1 .
H(20B) -.645(6) -.818(5) -.254(2) ? 1 .
H(23) .1942(11) -.8000(8) -.0419(3) ? 1 .
H(24) .3499(14) -.7801(14) .0374(4) ? 1 .
H(25) .4453(12) -.5836(11) .0615(3) ? 1 .
H(26) .3911(12) -.4231(11) .0048(4) ? 1 .
H(27) .2409(9) -.4455(7) -.0759(3) ? 1 .
H(O1) -.013(8) -.343(6) -.313(3) ? 1 .

loop_
_geom_bond_atom_site_label_1
_geom_bond_atom_site_label_2
_geom_bond_distance
C(2) C(1) 1.510(10)
C(14) C(1) 1.523(11)
C(15A) C(1) 1.564(12)
C(15B) C(1) 1.552(11)
C(3) C(2) 1.301(9)
C(4) C(3) 1.509(10)
C(5) C(4) 1.563(11)
C(18) C(4) 1.512(11)
O(1) C(4) 1.437(8)
C(6) C(5) 1.548(10)
C(7) C(6) 1.522(10)
O(2) C(6) 1.488(7)
C(8) C(7) 1.558(11)
O(3) C(7) 1.413(8)
C(9) C(8) 1.522(12)
C(19) C(8) 1.562(12)
O(4) C(8) 1.427(8)
C(10) C(9) 1.529(11)
C(11) C(10) 1.529(11)
C(12) C(11) 1.471(10)
O(5) C(11) 1.464(8)
C(13) C(12) 1.512(12)
C(20) C(12) 1.331(10)
C(14) C(13) 1.560(12)
C(22) C(21) 1.475(10)
O(2) C(21) 1.315(8)
O(6) C(21) 1.221(8)
C(23) C(22) 1.373(11)
C(27) C(22) 1.366(11)
C(24) C(23) 1.385(15)
C(25) C(24) 1.418(16)
C(26) C(25) 1.333(15)
C(27) C(26) 1.400(13)
O(5) O(4) 1.469(7)
C(16A) C(15A) 1.541(12)
C(17A) C(15A) 1.546(12)
C(16B) C(15B) 1.530(11)
C(17B) C(15B) 1.537(11)
